data_7058401
loop_
_publ_author_name
'Chen, Shuai'
'Nie, Jia-Jia'
'Wang, Shuo'
'Li, Qian-Li'
'Zhang, Ru-Fen'
'Li, Yong-Xin'
'Ma, Chun-Lin'

_publ_section_title
;
 Syntheses, characterization, DNA/BSA binding, and in vitro cytostatic
 activity of fluorobenzenetelluronic triorganotin(iv) esters
;
_journal_issue 24
_journal_name_full 'New Journal of Chemistry'
_journal_page_first 9516
_journal_paper_doi 10.1039/C9NJ00487D
_journal_volume 43
_journal_year 2019
_chemical_formula_sum 'C84 H70 F2 O8 Sn4 Te2'
_chemical_formula_weight 1975.36
_space_group_crystal_system orthorhombic
_space_group_IT_number 61
_space_group_name_Hall '-P 2ac 2ab'
_space_group_name_H-M_alt 'P b c a'
_symmetry_space_group_name_Hall '-P 2ac 2ab'
_symmetry_space_group_name_H-M 'P b c a'
_atom_sites_solution_hydrogens geom
_audit_creation_method SHELXL-2014/6
_audit_update_record
;
2019-01-27 deposited with the CCDC.    2019-05-21 downloaded from the CCDC.
;
_cell_angle_alpha 90
_cell_angle_beta 90
_cell_angle_gamma 90
_cell_formula_units_Z 4
_cell_length_a 16.7550(15)
_cell_length_b 20.4506(19)
_cell_length_c 23.043(2)
_cell_measurement_reflns_used 9540
_cell_measurement_temperature 298(2)
_cell_measurement_theta_max 25.925
_cell_measurement_theta_min 2.365
_cell_volume 7895.7(12)
_computing_cell_refinement 'Bruker SMART'
_computing_data_collection 'Bruker SMART'
_computing_data_reduction 'Bruker SAINT'
_computing_molecular_graphics 'Bruker SHELXTL'
_computing_publication_material 'Bruker SHELXTL'
_computing_structure_refinement 'Bruker SHELXTL'
_computing_structure_solution 'Bruker SHELXTL'
_diffrn_ambient_temperature 298(2)
_diffrn_measured_fraction_theta_full 0.976
_diffrn_measured_fraction_theta_max 0.999
_diffrn_measurement_device_type 'CCD area detector'
_diffrn_measurement_method 'phi and omega scans'
_diffrn_radiation_type MoK\a
_diffrn_radiation_wavelength 0.71073
_diffrn_reflns_av_R_equivalents 0.0532
_diffrn_reflns_av_unetI/netI 0.0450
_diffrn_reflns_Laue_measured_fraction_full 0.976
_diffrn_reflns_Laue_measured_fraction_max 0.999
_diffrn_reflns_limit_h_max 19
_diffrn_reflns_limit_h_min -19
_diffrn_reflns_limit_k_max 24
_diffrn_reflns_limit_k_min -20
_diffrn_reflns_limit_l_max 26
_diffrn_reflns_limit_l_min -27
_diffrn_reflns_number 38074
_diffrn_reflns_point_group_measured_fraction_full 0.976
_diffrn_reflns_point_group_measured_fraction_max 0.999
_diffrn_reflns_theta_full 25.242
_diffrn_reflns_theta_max 25.019
_diffrn_reflns_theta_min 2.365
_exptl_absorpt_coefficient_mu 2.033
_exptl_absorpt_correction_T_max 0.610
_exptl_absorpt_correction_T_min 0.430
_exptl_absorpt_correction_type multi-scan
_exptl_absorpt_process_details sadabs
_exptl_crystal_colour colourless
_exptl_crystal_density_diffrn 1.662
_exptl_crystal_description block
_exptl_crystal_F_000 3840
_exptl_crystal_size_max 0.410
_exptl_crystal_size_mid 0.300
_exptl_crystal_size_min 0.270
_refine_diff_density_max 1.461
_refine_diff_density_min -0.795
_refine_diff_density_rms 0.137
_refine_ls_extinction_method none
_refine_ls_goodness_of_fit_ref 1.086
_refine_ls_hydrogen_treatment constr
_refine_ls_matrix_type full
_refine_ls_number_parameters 456
_refine_ls_number_reflns 6967
_refine_ls_number_restraints 714
_refine_ls_restrained_S_all 1.083
_refine_ls_R_factor_all 0.1058
_refine_ls_R_factor_gt 0.0566
_refine_ls_shift/su_max 0.001
_refine_ls_shift/su_mean 0.000
_refine_ls_structure_factor_coef Fsqd
_refine_ls_weighting_details 'w=1/[\s^2^(Fo^2^)+85.5773P] where P=(Fo^2^+2Fc^2^)/3'
_refine_ls_weighting_scheme calc
_refine_ls_wR_factor_gt 0.0974
_refine_ls_wR_factor_ref 0.1172
_reflns_Friedel_coverage 0.000
_reflns_number_gt 4652
_reflns_number_total 6967
_reflns_threshold_expression 'I > 2\s(I)'
_cod_data_source_file c9nj00487d2.cif
_cod_data_source_block complex2
_cod_depositor_comments 'Adding full bibliography for 7058398--7058403.cif.'
_cod_original_cell_volume 7895.7(13)
_cod_database_code 7058401
_shelx_space_group_comment
;
The symmetry employed for this shelxl refinement is uniquely defined
by the following loop, which should always be used as a source of
symmetry information in preference to the above space-group names.
They are only intended as comments.
;
_shelx_estimated_absorpt_t_min 0.489
_shelx_estimated_absorpt_t_max 0.610
_shelxl_version_number 2014/6

loop_
_space_group_symop_operation_xyz
'x, y, z'
'-x+1/2, -y, z+1/2'
'-x, y+1/2, -z+1/2'
'x+1/2, -y+1/2, -z'
'-x, -y, -z'
'x-1/2, y, -z-1/2'
'x, -y-1/2, z-1/2'
'-x-1/2, y-1/2, z'

loop_
_atom_site_label
_atom_site_type_symbol
_atom_site_fract_x
_atom_site_fract_y
_atom_site_fract_z
_atom_site_U_iso_or_equiv
_atom_site_adp_type
_atom_site_occupancy
_atom_site_site_symmetry_order
_atom_site_calc_flag
_atom_site_refinement_flags_posn
_atom_site_refinement_flags_adp
_atom_site_refinement_flags_occupancy
_atom_site_disorder_assembly
_atom_site_disorder_group
Sn2 Sn 0.19397(4) 0.13110(3) 0.54906(3) 0.04953(18) Uani 1 1 d . . . . .
Sn3 Sn -0.10332(4) 0.14082(3) 0.60462(3) 0.0546(2) Uani 1 1 d . . . . .
Te1 Te 0.03758(3) 0.02280(3) 0.55612(2) 0.04066(15) Uani 1 1 d . . . . .
F1 F 0.2053(7) -0.0481(7) 0.7425(4) 0.138(5) Uani 0.741(11) 1 d . . P A 1
F1' F -0.051(2) -0.1144(19) 0.7433(13) 0.138(5) Uani 0.259(11) 1 d . . P A 2
O1 O 0.1424(3) -0.0044(3) 0.5274(3) 0.0495(16) Uani 1 1 d . . . . .
H1 H 0.1457 -0.0444 0.5285 0.074 Uiso 1 1 calc R U . . .
O2 O 0.0146(3) 0.0544(3) 0.4776(2) 0.0414(14) Uani 1 1 d . . . . .
O3 O -0.0644(3) 0.0539(3) 0.5801(3) 0.0498(16) Uani 1 1 d . . . . .
O4 O 0.0858(3) 0.1025(3) 0.5783(2) 0.0460(15) Uani 1 1 d . . . . .
C1 C 0.0563(6) -0.0268(5) 0.6352(4) 0.053(2) Uani 1 1 d . U . . .
C2 C -0.0053(8) -0.0623(6) 0.6584(5) 0.082(3) Uani 1 1 d . U . . .
H2 H -0.0543 -0.0658 0.6397 0.099 Uiso 1 1 calc R U . . .
C3 C 0.0093(9) -0.0928(7) 0.7111(6) 0.098(3) Uani 1 1 d . U . . .
H3 H -0.0311 -0.1182 0.7271 0.118 Uiso 0.741(11) 1 calc R U P A 1
C4 C 0.0786(9) -0.0876(6) 0.7407(5) 0.090(3) Uani 1 1 d . U . . .
H4 H 0.0859 -0.1077 0.7765 0.108 Uiso 1 1 calc R U . . .
C5 C 0.1361(8) -0.0521(6) 0.7157(5) 0.077(3) Uani 1 1 d . U . . .
H5 H 0.1846 -0.0479 0.7350 0.093 Uiso 0.259(11) 1 calc R U P A 2
C6 C 0.1275(6) -0.0219(5) 0.6636(4) 0.065(2) Uani 1 1 d . U . . .
H6 H 0.1695 0.0018 0.6475 0.078 Uiso 1 1 calc R U . . .
C7 C 0.2869(6) 0.0763(5) 0.5901(5) 0.063(2) Uani 1 1 d . U . . .
C8 C 0.3106(7) 0.0929(6) 0.6453(6) 0.086(3) Uani 1 1 d . U . . .
H8 H 0.2845 0.1267 0.6645 0.103 Uiso 1 1 calc R U . . .
C9 C 0.3717(8) 0.0608(7) 0.6728(6) 0.097(3) Uani 1 1 d . U . . .
H9 H 0.3860 0.0721 0.7105 0.116 Uiso 1 1 calc R U . . .
C10 C 0.4114(7) 0.0123(7) 0.6446(6) 0.088(3) Uani 1 1 d . U . . .
H10 H 0.4527 -0.0096 0.6631 0.105 Uiso 1 1 calc R U . . .
C11 C 0.3911(7) -0.0045(6) 0.5893(6) 0.090(3) Uani 1 1 d . U . . .
H11 H 0.4195 -0.0369 0.5699 0.107 Uiso 1 1 calc R U . . .
C12 C 0.3281(6) 0.0269(6) 0.5620(5) 0.076(3) Uani 1 1 d . U . . .
H12 H 0.3134 0.0147 0.5247 0.092 Uiso 1 1 calc R U . . .
C13 C 0.1962(6) 0.1392(5) 0.4570(4) 0.058(2) Uani 1 1 d . U . . .
C14 C 0.2185(7) 0.0882(6) 0.4202(5) 0.073(3) Uani 1 1 d . U . . .
H14 H 0.2295 0.0470 0.4352 0.088 Uiso 1 1 calc R U . . .
C15 C 0.2239(7) 0.0999(7) 0.3610(5) 0.084(3) Uani 1 1 d . U . . .
H15 H 0.2396 0.0663 0.3363 0.101 Uiso 1 1 calc R U . . .
C16 C 0.2066(7) 0.1598(7) 0.3386(5) 0.083(3) Uani 1 1 d . U . . .
H16 H 0.2098 0.1664 0.2988 0.100 Uiso 1 1 calc R U . . .
C17 C 0.1851(7) 0.2094(7) 0.3729(5) 0.082(3) Uani 1 1 d . U . . .
H17 H 0.1735 0.2501 0.3571 0.099 Uiso 1 1 calc R U . . .
C18 C 0.1800(6) 0.1996(6) 0.4326(5) 0.071(3) Uani 1 1 d . U . . .
H18 H 0.1655 0.2342 0.4565 0.085 Uiso 1 1 calc R U . . .
C19 C 0.1942(7) 0.2264(5) 0.5869(5) 0.065(2) Uani 1 1 d . U . . .
C20 C 0.2625(8) 0.2625(6) 0.5856(6) 0.093(3) Uani 1 1 d . U . . .
H20 H 0.3073 0.2455 0.5671 0.111 Uiso 1 1 calc R U . . .
C21 C 0.2672(8) 0.3236(6) 0.6109(6) 0.098(3) Uani 1 1 d . U . . .
H21 H 0.3144 0.3475 0.6092 0.118 Uiso 1 1 calc R U . . .
C22 C 0.2016(9) 0.3484(7) 0.6384(6) 0.104(4) Uani 1 1 d . U . . .
H22 H 0.2045 0.3884 0.6574 0.125 Uiso 1 1 calc R U . . .
C23 C 0.1329(9) 0.3147(7) 0.6377(7) 0.109(4) Uani 1 1 d . U . . .
H23 H 0.0878 0.3322 0.6554 0.130 Uiso 1 1 calc R U . . .
C24 C 0.1286(8) 0.2538(6) 0.6110(6) 0.099(3) Uani 1 1 d . U . . .
H24 H 0.0801 0.2317 0.6096 0.119 Uiso 1 1 calc R U . . .
C25 C -0.0763(6) 0.2175(5) 0.5455(5) 0.067(2) Uani 1 1 d . U . . .
C26 C -0.0368(7) 0.2087(6) 0.4934(5) 0.084(3) Uani 1 1 d . U . . .
H26 H -0.0199 0.1674 0.4819 0.101 Uiso 1 1 calc R U . . .
C27 C -0.0230(7) 0.2625(6) 0.4588(6) 0.091(3) Uani 1 1 d . U . . .
H27 H 0.0038 0.2574 0.4237 0.109 Uiso 1 1 calc R U . . .
C28 C -0.0481(7) 0.3229(7) 0.4753(6) 0.092(3) Uani 1 1 d . U . . .
H28 H -0.0395 0.3584 0.4508 0.110 Uiso 1 1 calc R U . . .
C29 C -0.0847(7) 0.3323(6) 0.5256(6) 0.089(3) Uani 1 1 d . U . . .
H29 H -0.0998 0.3742 0.5367 0.106 Uiso 1 1 calc R U . . .
C30 C -0.1003(7) 0.2802(6) 0.5614(6) 0.081(3) Uani 1 1 d . U . . .
H30 H -0.1269 0.2868 0.5964 0.097 Uiso 1 1 calc R U . . .
C31 C -0.2267(7) 0.1155(6) 0.6027(7) 0.088(3) Uani 1 1 d . U . . .
C32 C -0.2702(8) 0.1267(7) 0.5528(7) 0.104(3) Uani 1 1 d . U . . .
H32 H -0.2451 0.1465 0.5214 0.125 Uiso 1 1 calc R U . . .
C33 C -0.3500(8) 0.1094(7) 0.5479(8) 0.116(4) Uani 1 1 d . U . . .
H33 H -0.3795 0.1199 0.5150 0.139 Uiso 1 1 calc R U . . .
C34 C -0.3823(10) 0.0778(8) 0.5913(9) 0.127(4) Uani 1 1 d . U . . .
H34 H -0.4333 0.0607 0.5864 0.152 Uiso 1 1 calc R U . . .
C35 C -0.3449(9) 0.0685(8) 0.6440(8) 0.129(4) Uani 1 1 d . U . . .
H35 H -0.3725 0.0507 0.6753 0.155 Uiso 1 1 calc R U . . .
C36 C -0.2633(8) 0.0865(7) 0.6494(7) 0.117(4) Uani 1 1 d . U . . .
H36 H -0.2354 0.0789 0.6837 0.141 Uiso 1 1 calc R U . . .
C37 C -0.0647(10) 0.1673(7) 0.6889(6) 0.103(3) Uani 1 1 d . U . . .
C38 C -0.1164(12) 0.2053(8) 0.7217(7) 0.132(4) Uani 1 1 d . U . . .
H38 H -0.1675 0.2154 0.7088 0.158 Uiso 1 1 calc R U . . .
C39 C -0.0862(13) 0.2289(9) 0.7783(8) 0.147(5) Uani 1 1 d . U . . .
H39 H -0.1171 0.2527 0.8044 0.177 Uiso 1 1 calc R U . . .
C40 C -0.0126(14) 0.2131(10) 0.7878(8) 0.146(5) Uani 1 1 d . U . . .
H40 H 0.0092 0.2358 0.8190 0.175 Uiso 1 1 calc R U . . .
C41 C 0.0385(13) 0.1731(10) 0.7641(8) 0.155(5) Uani 1 1 d . U . . .
H41 H 0.0871 0.1609 0.7803 0.186 Uiso 1 1 calc R U . . .
C42 C 0.0078(11) 0.1504(8) 0.7084(7) 0.128(4) Uani 1 1 d . U . . .
H42 H 0.0396 0.1233 0.6856 0.154 Uiso 1 1 calc R U . . .

loop_
_atom_site_aniso_label
_atom_site_aniso_U_11
_atom_site_aniso_U_22
_atom_site_aniso_U_33
_atom_site_aniso_U_23
_atom_site_aniso_U_13
_atom_site_aniso_U_12
Sn2 0.0452(4) 0.0481(4) 0.0553(4) -0.0071(3) -0.0062(3) -0.0073(3)
Sn3 0.0644(4) 0.0486(4) 0.0507(4) 0.0031(3) 0.0117(3) 0.0030(4)
Te1 0.0356(3) 0.0421(3) 0.0442(3) -0.0046(3) -0.0040(3) -0.0022(3)
F1 0.118(8) 0.216(13) 0.081(7) 0.025(8) -0.049(6) 0.019(8)
F1' 0.118(8) 0.216(13) 0.081(7) 0.025(8) -0.049(6) 0.019(8)
O1 0.033(3) 0.043(4) 0.073(4) -0.005(3) 0.000(3) 0.002(3)
O2 0.036(3) 0.042(3) 0.046(3) -0.003(3) -0.004(3) -0.005(3)
O3 0.039(3) 0.049(4) 0.061(4) -0.002(3) 0.007(3) 0.003(3)
O4 0.045(3) 0.043(4) 0.050(4) -0.011(3) -0.005(3) -0.006(3)
C1 0.064(5) 0.051(5) 0.045(5) 0.005(4) -0.004(4) 0.005(5)
C2 0.090(7) 0.092(7) 0.065(6) 0.025(5) -0.010(6) -0.013(6)
C3 0.103(7) 0.109(7) 0.083(7) 0.030(6) 0.012(6) -0.016(7)
C4 0.111(7) 0.098(7) 0.061(6) 0.018(6) -0.013(6) 0.004(7)
C5 0.084(7) 0.087(7) 0.060(6) 0.002(5) -0.016(6) 0.010(6)
C6 0.070(5) 0.070(6) 0.056(5) 0.008(5) -0.016(5) 0.007(5)
C7 0.045(5) 0.065(5) 0.077(5) 0.004(5) -0.019(4) -0.012(4)
C8 0.076(6) 0.087(6) 0.096(7) -0.001(6) -0.028(6) -0.004(6)
C9 0.089(7) 0.104(7) 0.096(7) 0.005(6) -0.042(6) -0.008(6)
C10 0.064(6) 0.089(7) 0.111(7) 0.022(6) -0.036(6) 0.000(6)
C11 0.075(6) 0.086(7) 0.108(7) 0.003(6) -0.016(6) -0.002(6)
C12 0.066(6) 0.074(6) 0.089(7) 0.006(6) -0.024(5) -0.011(5)
C13 0.055(5) 0.066(5) 0.055(5) 0.000(4) 0.001(4) -0.015(5)
C14 0.080(6) 0.076(6) 0.064(6) 0.005(5) 0.011(5) -0.006(5)
C15 0.093(7) 0.088(7) 0.070(6) -0.010(6) 0.016(6) -0.003(6)
C16 0.089(7) 0.100(7) 0.060(6) 0.007(6) 0.005(5) -0.016(6)
C17 0.085(6) 0.087(7) 0.075(6) 0.010(6) -0.007(6) -0.006(6)
C18 0.074(5) 0.073(6) 0.066(5) 0.004(5) -0.003(5) -0.002(5)
C19 0.064(5) 0.051(5) 0.081(5) -0.015(4) -0.012(5) -0.011(4)
C20 0.084(6) 0.066(6) 0.129(8) -0.029(6) -0.017(6) -0.016(6)
C21 0.088(7) 0.077(7) 0.131(8) -0.024(6) -0.021(7) -0.018(6)
C22 0.106(7) 0.073(7) 0.133(8) -0.041(6) -0.024(7) -0.002(6)
C23 0.100(7) 0.086(7) 0.140(8) -0.044(7) 0.003(7) 0.001(6)
C24 0.087(6) 0.080(6) 0.130(7) -0.035(6) 0.000(6) -0.020(6)
C25 0.051(5) 0.066(5) 0.083(6) 0.026(5) 0.013(5) 0.006(4)
C26 0.075(6) 0.081(6) 0.096(7) 0.038(6) 0.006(6) 0.019(6)
C27 0.077(6) 0.095(7) 0.099(7) 0.041(6) 0.015(6) 0.022(6)
C28 0.072(6) 0.086(7) 0.118(7) 0.046(6) 0.009(6) 0.013(6)
C29 0.078(6) 0.070(6) 0.118(7) 0.025(6) 0.011(6) 0.014(6)
C30 0.075(6) 0.072(6) 0.097(6) 0.019(6) 0.020(6) 0.009(5)
C31 0.079(6) 0.067(6) 0.119(7) 0.019(6) 0.039(6) 0.019(5)
C32 0.074(6) 0.095(7) 0.144(8) 0.015(7) 0.038(7) 0.004(6)
C33 0.081(7) 0.107(8) 0.159(9) 0.018(7) 0.024(7) 0.012(7)
C34 0.086(7) 0.115(8) 0.180(10) 0.031(8) 0.026(8) 0.004(7)
C35 0.093(7) 0.122(8) 0.173(9) 0.056(8) 0.044(8) -0.003(7)
C36 0.076(7) 0.108(8) 0.168(9) 0.051(7) 0.034(7) 0.012(7)
C37 0.135(8) 0.091(7) 0.082(6) 0.003(6) 0.028(6) -0.008(6)
C38 0.186(9) 0.113(8) 0.096(7) -0.008(7) 0.018(8) -0.008(8)
C39 0.199(10) 0.133(9) 0.110(8) -0.022(7) 0.022(9) -0.013(9)
C40 0.189(10) 0.140(9) 0.111(8) -0.026(8) 0.015(9) -0.022(9)
C41 0.187(10) 0.159(9) 0.119(9) -0.019(8) 0.004(9) -0.026(9)
C42 0.162(9) 0.133(8) 0.088(7) -0.016(7) 0.009(8) -0.034(8)

loop_
_atom_type_symbol
_atom_type_description
_atom_type_scat_dispersion_real
_atom_type_scat_dispersion_imag
_atom_type_scat_source
C C 0.0033 0.0016 'International Tables Vol C Tables 4.2.6.8 and 6.1.1.4'
H H 0.0000 0.0000 'International Tables Vol C Tables 4.2.6.8 and 6.1.1.4'
O O 0.0106 0.0060 'International Tables Vol C Tables 4.2.6.8 and 6.1.1.4'
Sn Sn -0.6537 1.4246 'International Tables Vol C Tables 4.2.6.8 and 6.1.1.4'
Te Te -0.5308 1.6751 'International Tables Vol C Tables 4.2.6.8 and 6.1.1.4'
F F 0.0171 0.0103 'International Tables Vol C Tables 4.2.6.8 and 6.1.1.4'

loop_
_geom_angle_atom_site_label_1
_geom_angle_atom_site_label_2
_geom_angle_atom_site_label_3
_geom_angle
_geom_angle_site_symmetry_1
_geom_angle_site_symmetry_3
O4 Sn2 C13 111.8(3) . .
O4 Sn2 C19 97.5(3) . .
C13 Sn2 C19 109.7(4) . .
O4 Sn2 C7 110.7(3) . .
C13 Sn2 C7 118.0(4) . .
C19 Sn2 C7 107.2(4) . .
O3 Sn3 C37 113.0(5) . .
O3 Sn3 C25 114.3(4) . .
C37 Sn3 C25 109.5(5) . .
O3 Sn3 C31 95.5(4) . .
C37 Sn3 C31 112.2(6) . .
C25 Sn3 C31 111.8(5) . .
O4 Te1 O3 91.0(3) . .
O4 Te1 O1 87.3(2) . .
O3 Te1 O1 176.1(3) . .
O4 Te1 O2 92.8(2) . .
O3 Te1 O2 88.9(2) . .
O1 Te1 O2 87.6(3) . .
O4 Te1 O2 172.0(2) . 5_556
O3 Te1 O2 89.1(2) . 5_556
O1 Te1 O2 92.1(2) . 5_556
O2 Te1 O2 79.2(2) . 5_556
O4 Te1 C1 96.8(3) . .
O3 Te1 C1 92.5(3) . .
O1 Te1 C1 91.3(3) . .
O2 Te1 C1 170.3(3) . .
O2 Te1 C1 91.2(3) 5_556 .
O4 Te1 Te1 132.47(18) . 5_556
O3 Te1 Te1 88.73(18) . 5_556
O1 Te1 Te1 89.81(19) . 5_556
O2 Te1 Te1 39.67(16) . 5_556
O2 Te1 Te1 39.53(16) 5_556 5_556
C1 Te1 Te1 130.7(3) . 5_556
Te1 O2 Te1 100.8(2) . 5_556
Te1 O3 Sn3 132.8(3) . .
Te1 O4 Sn2 123.0(3) . .
C6 C1 C2 120.7(10) . .
C6 C1 Te1 120.6(8) . .
C2 C1 Te1 118.7(8) . .
C1 C2 C3 116.6(12) . .
F1' C3 C4 113.3(17) . .
F1' C3 C2 120.5(18) . .
C4 C3 C2 123.9(13) . .
C5 C4 C3 116.4(12) . .
F1 C5 C4 117.8(12) . .
F1 C5 C6 118.7(13) . .
C4 C5 C6 123.5(12) . .
C5 C6 C1 118.9(11) . .
C8 C7 C12 117.9(11) . .
C8 C7 Sn2 119.3(9) . .
C12 C7 Sn2 122.6(8) . .
C9 C8 C7 121.7(13) . .
C10 C9 C8 119.5(13) . .
C9 C10 C11 120.7(12) . .
C10 C11 C12 119.8(13) . .
C7 C12 C11 120.4(12) . .
C18 C13 C14 118.2(10) . .
C18 C13 Sn2 118.1(8) . .
C14 C13 Sn2 123.6(8) . .
C15 C14 C13 119.1(11) . .
C16 C15 C14 120.8(12) . .
C17 C16 C15 121.2(12) . .
C16 C17 C18 119.4(13) . .
C13 C18 C17 121.2(11) . .
C24 C19 C20 117.9(11) . .
C24 C19 Sn2 122.9(8) . .
C20 C19 Sn2 119.2(9) . .
C19 C20 C21 122.0(13) . .
C22 C21 C20 119.0(13) . .
C23 C22 C21 119.7(13) . .
C22 C23 C24 120.6(14) . .
C19 C24 C23 120.7(12) . .
C26 C25 C30 119.1(10) . .
C26 C25 Sn3 124.2(9) . .
C30 C25 Sn3 116.7(8) . .
C27 C26 C25 118.6(12) . .
C28 C27 C26 120.8(13) . .
C29 C28 C27 121.2(12) . .
C28 C29 C30 120.2(13) . .
C29 C30 C25 120.1(12) . .
C32 C31 C36 119.3(13) . .
C32 C31 Sn3 119.3(9) . .
C36 C31 Sn3 121.4(12) . .
C31 C32 C33 122.3(15) . .
C34 C33 C32 117.5(17) . .
C33 C34 C35 123.6(17) . .
C34 C35 C36 118.5(15) . .
C31 C36 C35 118.2(16) . .
C42 C37 C38 121.8(17) . .
C42 C37 Sn3 121.2(12) . .
C38 C37 Sn3 116.9(13) . .
C37 C38 C39 116.7(18) . .
C40 C39 C38 113(2) . .
C39 C40 C41 135(2) . .
C40 C41 C42 110(2) . .
C37 C42 C41 122.2(18) . .

loop_
_geom_bond_atom_site_label_1
_geom_bond_atom_site_label_2
_geom_bond_distance
_geom_bond_site_symmetry_2
Sn2 O4 2.019(6) .
Sn2 C13 2.128(10) .
Sn2 C19 2.136(10) .
Sn2 C7 2.139(10) .
Sn3 O3 1.977(6) .
Sn3 C37 2.117(15) .
Sn3 C25 2.126(10) .
Sn3 C31 2.132(13) .
Te1 O4 1.889(5) .
Te1 O3 1.905(6) .
Te1 O1 1.957(5) .
Te1 O2 1.960(5) .
Te1 O2 1.965(5) 5_556
Te1 C1 2.108(9) .
Te1 Te1 3.0242(11) 5_556
F1 C5 1.316(14) .
F1' C3 1.33(4) .
O2 Te1 1.965(5) 5_556
C1 C6 1.365(13) .
C1 C2 1.370(14) .
C2 C3 1.387(15) .
C3 C4 1.350(17) .
C4 C5 1.338(16) .
C5 C6 1.359(14) .
C7 C8 1.374(15) .
C7 C12 1.384(15) .
C8 C9 1.372(16) .
C9 C10 1.360(17) .
C10 C11 1.362(16) .
C11 C12 1.387(15) .
C13 C18 1.384(14) .
C13 C14 1.394(14) .
C14 C15 1.389(14) .
C15 C16 1.361(16) .
C16 C17 1.334(16) .
C17 C18 1.393(15) .
C19 C24 1.353(15) .
C19 C20 1.362(15) .
C20 C21 1.380(16) .
C21 C22 1.367(17) .
C22 C23 1.340(17) .
C23 C24 1.392(16) .
C25 C26 1.383(15) .
C25 C30 1.393(14) .
C26 C27 1.377(15) .
C27 C28 1.360(17) .
C28 C29 1.326(16) .
C29 C30 1.371(15) .
C31 C32 1.379(18) .
C31 C36 1.375(17) .
C32 C33 1.388(18) .
C33 C34 1.307(19) .
C34 C35 1.38(2) .
C35 C36 1.422(19) .
C37 C42 1.34(2) .
C37 C38 1.39(2) .
C38 C39 1.48(2) .
C39 C40 1.29(2) .
C40 C41 1.30(2) .
C41 C42 1.46(2) .
